data_4030267
loop_
_publ_author_name
'Rockensuss, W.'
'Roeski, H. W.'
'Gilje, J. W.'
'Noltemeyer, M.'

_publ_section_title
;
 Synthesis and structure of new
 n5-pentamethylcyclopentadienyldimethylplatinum (IV) complexes
;
_journal_name_full 'European Journal of Solid State and Inorganic Chemistry'
_journal_page_first 599
_journal_page_last 615
_journal_volume 27
_journal_year 1990
_chemical_formula_sum 'C12 H21 Cl Pt'
_chemical_formula_weight 395.85
_space_group_IT_number 11
_symmetry_cell_setting monoclinic
_symmetry_Int_Tables_number 11
_symmetry_space_group_name_Hall '-P 2yb'
_symmetry_space_group_name_H-M 'P 1 21/m 1'
_cell_angle_alpha 90
_cell_angle_beta 98.21(4)
_cell_angle_gamma 90
_cell_formula_units_Z 2
_cell_length_a 6.922(2)
_cell_length_b 11.286(3)
_cell_length_c 8.713(2)
_cell_volume 673.7(3)
_diffrn_ambient_temperature 293
_diffrn_radiation_probe x-ray
_diffrn_radiation_type MoK\a
_diffrn_radiation_wavelength 0.71069
_exptl_crystal_density_diffrn 1.95
_refine_ls_number_reflns 1226
_refine_ls_R_factor_gt 0.041
_refine_ls_wR_factor_gt 0.050
_cod_data_source_file EJSSIC-1990-27-599-615.cif
_cod_data_source_block C12H21ClPt
_cod_original_sg_symbol_H-M 'P 21/m'
_cod_database_code 4030267

loop_
_symmetry_equiv_pos_site_id
_symmetry_equiv_pos_as_xyz
1 x,y,z
2 -x,1/2+y,-z
3 -x,-y,-z
4 x,1/2-y,z

loop_
_atom_site_label
_atom_site_type_symbol
_atom_site_thermal_displace_type
_atom_site_fract_x
_atom_site_fract_y
_atom_site_fract_z
_atom_site_occupancy
_atom_site_U_iso_or_equiv
Pt Pt Uiso 0.50790(10) 0.25000 0.72160(10) 1.000 0.0320(10)
Cl Cl Uiso 0.2553(3) 0.25000 0.5050(4) 1.000 0.0580(10)
C1 C Uiso 0.3586(9) 0.1281(8) 0.8393(10) 1.000 0.058(3)
C2 C Uiso 0.7950(13) 0.25000 0.8498(11) 1.000 0.038(3)
C3 C Uiso 0.7906(7) 0.1466(6) 0.7460(8) 1.000 0.038(2)
C4 C Uiso 0.7632(8) 0.1839(6) 0.5938(7) 1.000 0.036(2)
C5 C Uiso 0.8450(15) 0.25000 1.0215(12) 1.000 0.058(4)
C6 C Uiso 0.8142(9) 0.0211(6) 0.8000(10) 1.000 0.052(2)
C7 C Uiso 0.7444(9) 0.1129(8) 0.4521(9) 1.000 0.052(2)

loop_
_atom_type_symbol
_atom_type_description
_atom_type_scat_dispersion_real
_atom_type_scat_dispersion_imag
_atom_type_scat_source
C C 0.0033 0.0016 ' International Tables Vol C Tables 4.2.6.8 and 6.1.1.4'
Cl Cl 0.1484 0.1585 ' International Tables Vol C Tables 4.2.6.8 and 6.1.1.4'
Pt Pt -1.7033 8.3905 ' International Tables Vol C Tables 4.2.6.8 and 6.1.1.4'

loop_
_geom_angle_atom_site_label_1
_geom_angle_atom_site_label_2
_geom_angle_atom_site_label_3
_geom_angle
_geom_angle_site_symmetry_1
_geom_angle_site_symmetry_3
_geom_angle_publ_flag
Cl Pt C1 91.8(2) . . yes
Cl Pt C2 159.5(3) . . yes
Cl Pt C3 126.98(19) . . yes
Cl Pt C4 98.14(17) . . yes
Cl Pt C1 91.8(2) . 4_555 yes
Cl Pt C3 126.98(19) . 4_555 yes
Cl Pt C4 98.14(17) . 4_555 yes
C1 Pt C2 103.5(3) . . yes
C1 Pt C3 95.5(3) . . yes
C1 Pt C4 119.1(3) . . yes
C1 Pt C1 83.0(3) . 4_555 yes
C1 Pt C3 141.3(3) . 4_555 yes
C1 Pt C4 155.3(3) . 4_555 yes
C2 Pt C3 39.0(2) . . yes
C2 Pt C4 62.6(3) . . yes
C1 Pt C2 103.5(3) 4_555 . yes
C2 Pt C3 39.0(2) . 4_555 yes
C2 Pt C4 62.6(3) . 4_555 yes
C3 Pt C4 34.8(2) . . yes
C1 Pt C3 141.3(3) 4_555 . yes
C3 Pt C3 62.1(2) . 4_555 yes
C3 Pt C4 60.5(2) . 4_555 yes
C1 Pt C4 155.3(3) 4_555 . yes
C3 Pt C4 60.5(2) 4_555 . yes
C4 Pt C4 37.2(2) . 4_555 yes
C1 Pt C3 95.5(3) 4_555 4_555 yes
C1 Pt C4 119.1(3) 4_555 4_555 yes
C3 Pt C4 34.8(2) 4_555 4_555 yes
Pt C2 C3 75.1(4) . . yes
Pt C2 C5 126.3(7) . . yes
Pt C2 C3 75.1(4) . 4_555 yes
C3 C2 C5 126.8(4) . . no
C3 C2 C3 104.7(7) . 4_555 no
C3 C2 C5 126.8(4) 4_555 . no
Pt C3 C2 65.9(4) . . yes
Pt C3 C4 75.7(4) . . yes
Pt C3 C6 125.0(4) . . yes
C2 C3 C4 109.7(6) . . no
C2 C3 C6 124.4(6) . . no
C4 C3 C6 125.9(6) . . no
Pt C4 C3 69.5(3) . . yes
Pt C4 C7 126.5(4) . . yes
Pt C4 C4 71.4(3) . 4_555 yes
C3 C4 C7 128.9(7) . . no
C3 C4 C4 107.8(5) . 4_555 no
C4 C4 C7 123.2(6) 4_555 . no

loop_
_geom_bond_atom_site_label_1
_geom_bond_atom_site_label_2
_geom_bond_distance
_geom_bond_site_symmetry_2
_geom_bond_publ_flag
Pt Cl 2.383(3) . yes
Pt C1 2.077(8) . yes
Pt C2 2.136(9) . yes
Pt C3 2.262(6) . yes
Pt C4 2.341(6) . yes
Pt C1 2.077(8) 4_555 yes
Pt C3 2.262(6) 4_555 yes
Pt C4 2.341(6) 4_555 yes
C2 C3 1.474(9) . no
C2 C5 1.487(14) . no
C2 C3 1.474(9) 4_555 no
C3 C4 1.378(9) . no
C3 C6 1.494(10) . no
C4 C7 1.462(10) . no
C4 C4 1.492(10) 4_555 no

loop_
_geom_torsion_atom_site_label_1
_geom_torsion_atom_site_label_2
_geom_torsion_atom_site_label_3
_geom_torsion_atom_site_label_4
_geom_torsion
_geom_torsion_site_symmetry_1
_geom_torsion_site_symmetry_3
_geom_torsion_site_symmetry_4
_geom_torsion_publ_flag
Cl Pt C2 C3 -55.0(4) . . . no
Cl Pt C2 C5 180.00(4) . . . no
C1 Pt C2 C3 82.1(5) . . . no
C1 Pt C2 C5 -42.9(3) . . . no
C1 Pt C2 C3 -167.9(4) . . 4_555 no
C3 Pt C2 C5 -125.0(4) . . . no
C3 Pt C2 C3 110.0(6) . . 4_555 no
C4 Pt C2 C3 -34.0(4) . . . no
C4 Pt C2 C5 -158.97(19) . . . no
C4 Pt C2 C3 76.0(4) . . 4_555 no
C1 Pt C2 C3 167.9(4) 4_555 . . no
C3 Pt C2 C3 -110.0(6) 4_555 . . no
C4 Pt C2 C3 -76.0(4) 4_555 . . no
Cl Pt C3 C2 159.0(3) . . . no
Cl Pt C3 C4 39.4(4) . . . no
Cl Pt C3 C6 -84.7(6) . . . no
C1 Pt C3 C2 -104.6(5) . . . no
C1 Pt C3 C4 135.8(4) . . . no
C1 Pt C3 C6 11.7(7) . . . no
C2 Pt C3 C4 -119.6(6) . . . no
C2 Pt C3 C6 116.3(8) . . . no
C4 Pt C3 C2 119.6(6) . . . no
C4 Pt C3 C6 -124.1(8) . . . no
C1 Pt C3 C2 -19.0(6) 4_555 . . no
C1 Pt C3 C4 -138.6(5) 4_555 . . no
C1 Pt C3 C6 97.3(7) 4_555 . . no
C3 Pt C3 C2 42.0(4) 4_555 . . no
C3 Pt C3 C4 -77.6(4) 4_555 . . no
C3 Pt C3 C6 158.3(7) 4_555 . . no
C4 Pt C3 C2 81.8(4) 4_555 . . no
C4 Pt C3 C4 -37.8(4) 4_555 . . no
C4 Pt C3 C6 -161.9(7) 4_555 . . no
Cl Pt C4 C3 -149.2(4) . . . no
Cl Pt C4 C7 -25.3(6) . . . no
Cl Pt C4 C4 92.8(3) . . 4_555 no
C1 Pt C4 C3 -52.6(5) . . . no
C1 Pt C4 C7 71.3(7) . . . no
C1 Pt C4 C4 -170.7(4) . . 4_555 no
C2 Pt C4 C3 38.1(3) . . . no
C2 Pt C4 C7 162.0(7) . . . no
C2 Pt C4 C4 -80.0(3) . . 4_555 no
C3 Pt C4 C7 123.9(8) . . . no
C3 Pt C4 C4 -118.0(5) . . 4_555 no
C1 Pt C4 C3 98.2(7) 4_555 . . no
C1 Pt C4 C7 -137.9(8) 4_555 . . no
C3 Pt C4 C3 82.7(4) 4_555 . . no
C3 Pt C4 C7 -153.4(7) 4_555 . . no
C4 Pt C4 C3 118.0(5) 4_555 . . no
C4 Pt C4 C7 -118.1(7) 4_555 . . no
C1 Pt C3 C2 19.0(6) . 4_555 . no
C3 Pt C3 C2 -42.0(4) . 4_555 . no
C4 Pt C3 C2 -81.8(4) . 4_555 . no
Cl Pt C4 C4 -92.8(3) . 4_555 . no
C1 Pt C4 C4 19.9(8) . 4_555 . no
C2 Pt C4 C4 80.0(3) . 4_555 . no
C3 Pt C4 C4 35.4(3) . 4_555 . no
Pt C2 C3 C4 63.5(4) . . . no
Pt C2 C3 C6 -117.0(5) . . . no
C5 C2 C3 Pt 124.5(9) . . . no
C5 C2 C3 C4 -172.1(8) . . . no
C5 C2 C3 C6 7.5(12) . . . no
C3 C2 C3 Pt -69.8(5) 4_555 . . no
C3 C2 C3 C4 -6.4(7) 4_555 . . no
C3 C2 C3 C6 173.2(5) 4_555 . . no
C3 C2 C3 Pt 69.8(5) . 4_555 . no
Pt C3 C4 C7 -120.9(6) . . . no
Pt C3 C4 C4 61.5(4) . . 4_555 no
C2 C3 C4 Pt -57.4(5) . . . no
C2 C3 C4 C7 -178.3(6) . . . no
C2 C3 C4 C4 4.1(7) . . 4_555 no
C6 C3 C4 Pt 123.1(6) . . . no
C6 C3 C4 C7 2.2(10) . . . no
C6 C3 C4 C4 -175.5(5) . . 4_555 no
C3 C4 C4 Pt -60.2(4) . 4_555 . no
C3 C4 C4 C3 0.0(6) . 4_555 4_555 no
C3 C4 C4 C7 177.8(5) . 4_555 4_555 no
C7 C4 C4 Pt 121.9(6) . 4_555 . no
C7 C4 C4 C3 -177.8(5) . 4_555 4_555 no
C7 C4 C4 C7 0.0(9) . 4_555 4_555 no
